data_8100075
loop_
_publ_author_name
'Couce, Maria D.'
'Faraglia, Giuseppina'
'Russo, Umberto'
'Graziani, Rodolfo'
'Valle, Giovanni'

_publ_section_title
;
Crystal structure of chlorodimethyl(2-aminoethanethiolato)tin(IV), 
(NH~2~CH~2~CH~2~S)SnCl(CH~3~)~2~
;
_journal_issue 2
_journal_name_full 'Zeitschrift f\"ur Kristallographie - New Crystal Structures'
_journal_page_first 195
_journal_page_last 196
_journal_volume 219
_journal_year 2004
_chemical_formula_sum 'C4 H12 Cl N S Sn'
_chemical_formula_weight 260.34
_chemical_name_common chlorodimethyl(2-aminoethanethiolato)tin(IV)
_space_group_IT_number 61
_symmetry_cell_setting orthorhombic
_symmetry_space_group_name_Hall '-P 2ac 2ab'
_symmetry_space_group_name_H-M 'P b c a'
_cell_angle_alpha 90.00
_cell_angle_beta 90.00
_cell_angle_gamma 90.00
_cell_formula_units_Z 8
_cell_length_a 11.422(2)
_cell_length_b 11.475(2)
_cell_length_c 13.582(2)
_cell_measurement_temperature 293(2)
_cell_volume 1780.2(5)
_diffrn_ambient_temperature 293(2)
_exptl_crystal_density_diffrn 1.942
_cod_original_formula_sum 'C4 H12 Cl1 N1 S1 Sn1'
_cod_database_code 8100075

loop_
_symmetry_equiv_pos_as_xyz
'x, y, z'
'x+1/2, -y+1/2, -z'
'-x+1/2, -y, z+1/2'
'-x, y+1/2, -z+1/2'
'-x, -y, -z'
'-x-1/2, y-1/2, z'
'x-1/2, y, -z-1/2'
'x, -y-1/2, z-1/2'

loop_
_atom_site_label
_atom_site_type_symbol
_atom_site_fract_x
_atom_site_fract_y
_atom_site_fract_z
_atom_site_U_iso_or_equiv
_atom_site_adp_type
_atom_site_occupancy
_atom_site_symmetry_multiplicity
_atom_site_Wyckoff_symbol
_atom_site_calc_flag
_atom_site_refinement_flags
_atom_site_disorder_assembly
_atom_site_disorder_group
Sn1 Sn 0.10884(3) 0.20642(3) 0.21909(3) 0.03034(18) Uani 1 8 c d . . .
S1 S 0.27957(14) 0.22700(13) 0.11561(12) 0.0428(4) Uani 1 8 c d . . .
Cl1 Cl 0.15111(16) 0.41658(14) 0.27973(11) 0.0466(4) Uani 1 8 c d . . .
N1 N 0.1119(4) 0.0232(4) 0.1492(4) 0.0371(11) Uani 1 8 c d . . .
H1N H 0.1586 -0.0243 0.1843 0.044 Uiso 1 8 c calc R . .
H2N H 0.0392 -0.0072 0.1487 0.044 Uiso 1 8 c calc R . .
C1 C 0.1152(6) 0.1392(7) 0.3642(5) 0.0544(18) Uani 1 8 c d . . .
H1A H 0.1219 0.2024 0.4102 0.082 Uiso 1 8 c calc R . .
H1B H 0.1818 0.0887 0.3708 0.082 Uiso 1 8 c calc R . .
H1C H 0.0450 0.0961 0.3775 0.082 Uiso 1 8 c calc R . .
C2 C -0.0465(6) 0.2547(7) 0.1441(5) 0.0528(16) Uani 1 8 c d . . .
H2A H -0.1016 0.1916 0.1468 0.079 Uiso 1 8 c calc R . .
H2B H -0.0284 0.2721 0.0766 0.079 Uiso 1 8 c calc R . .
H2C H -0.0797 0.3223 0.1749 0.079 Uiso 1 8 c calc R . .
C3 C 0.1559(6) 0.0336(5) 0.0481(4) 0.0427(13) Uani 1 8 c d . . .
H3A H 0.1027 0.0808 0.0093 0.051 Uiso 1 8 c calc R . .
H3B H 0.1607 -0.0430 0.0181 0.051 Uiso 1 8 c calc R . .
C4 C 0.2747(5) 0.0889(5) 0.0495(4) 0.0411(13) Uani 1 8 c d . . .
H4A H 0.3000 0.1018 -0.0178 0.049 Uiso 1 8 c calc R . .
H4B H 0.3296 0.0353 0.0798 0.049 Uiso 1 8 c calc R . .

loop_
_atom_site_aniso_label
_atom_site_aniso_U_11
_atom_site_aniso_U_22
_atom_site_aniso_U_33
_atom_site_aniso_U_23
_atom_site_aniso_U_13
_atom_site_aniso_U_12
Sn1 0.0258(3) 0.0325(3) 0.0327(3) 0.00145(13) 0.00035(13) 0.00178(13)
S1 0.0374(8) 0.0367(7) 0.0543(9) -0.0067(6) 0.0131(7) -0.0092(6)
Cl1 0.0453(9) 0.0367(8) 0.0578(10) -0.0110(6) 0.0091(7) -0.0021(6)
N1 0.035(3) 0.030(2) 0.046(3) 0.004(2) 0.0023(19) -0.0025(17)
C1 0.062(4) 0.058(5) 0.044(3) 0.009(3) -0.002(3) 0.002(3)
C2 0.035(3) 0.070(4) 0.054(4) 0.002(3) -0.011(3) 0.016(3)
C3 0.049(3) 0.036(3) 0.043(3) -0.005(2) 0.000(3) -0.003(3)
C4 0.040(3) 0.038(3) 0.045(3) -0.007(2) 0.015(2) -0.004(2)

loop_
_geom_bond_atom_site_label_1
_geom_bond_atom_site_label_2
_geom_bond_distance
_geom_bond_site_symmetry_2
_geom_bond_publ_flag
Sn1 C2 2.119(6) . ?
Sn1 C1 2.118(6) . ?
Sn1 N1 2.307(5) . ?
Sn1 S1 2.4154(15) . ?
Sn1 Cl1 2.5937(16) . ?
S1 C4 1.823(6) . ?
N1 C3 1.467(8) . ?
C3 C4 1.498(8) . ?
